data_4020002
loop_
_publ_author_name
'Blakemore, Paul R.'
'Kilner, Colin'
'Milicevic, Selena D.'

_publ_section_title
;
 Harnessing Anionic Rearrangements on the Benzenoid Ring of Quinoline
 for the Synthesis of 6,6'-Disubstituted 7,7'-Dihydroxy-8,8'-biquinolyls
;
_journal_coden_ASTM JOCEAH
_journal_issue 1
_journal_name_full 'The Journal of Organic Chemistry'
_journal_page_first 373
_journal_page_last 376
_journal_paper_doi 10.1021/jo048258l
_journal_volume 70
_journal_year 2005
_chemical_formula_moiety 'C18 H12 N2 O2,  2 (C H4 O)'
_chemical_formula_sum 'C20 H20 N2 O4'
_chemical_formula_weight 352.38
_chemical_name_systematic
;
7,7'-dihydroxy-8,8'-biquinolyl dimethanol solvate
;
_space_group_IT_number 2
_space_group_name_Hall '-P 1'
_space_group_name_H-M_alt 'P -1'
_symmetry_cell_setting triclinic
_symmetry_Int_Tables_number 2
_symmetry_space_group_name_Hall '-P 1'
_symmetry_space_group_name_H-M 'P -1'
_atom_sites_solution_hydrogens geom
_atom_sites_solution_primary direct
_atom_sites_solution_secondary difmap
_cell_angle_alpha 69.3120(14)
_cell_angle_beta 85.1970(15)
_cell_angle_gamma 72.3020(16)
_cell_formula_units_Z 2
_cell_length_a 9.6715(3)
_cell_length_b 9.9913(3)
_cell_length_c 10.0792(4)
_cell_measurement_reflns_used 15672
_cell_measurement_temperature 150(2)
_cell_measurement_theta_max 27.48
_cell_measurement_theta_min 1.00
_cell_volume 867.73(5)
_diffrn_ambient_temperature 150(2)
_diffrn_detector_area_resol_mean 9
_diffrn_measurement_device_type
;
Nonius KappaCCD area-detector diffractometer
;
_diffrn_measurement_method 'area-detector scans'
_diffrn_radiation_monochromator graphite
_diffrn_radiation_probe x-ray
_diffrn_radiation_source 'fine-focus sealed tube'
_diffrn_radiation_type MoK\a
_diffrn_radiation_wavelength 0.71073
_diffrn_reflns_av_R_equivalents 0.1000
_diffrn_reflns_av_sigmaI/netI 0.0576
_diffrn_reflns_limit_h_max 11
_diffrn_reflns_limit_h_min -11
_diffrn_reflns_limit_k_max 12
_diffrn_reflns_limit_k_min -12
_diffrn_reflns_limit_l_max 12
_diffrn_reflns_limit_l_min -12
_diffrn_reflns_number 18831
_diffrn_reflns_theta_max 26.00
_diffrn_reflns_theta_min 2.94
_diffrn_standards_decay_% 0
_diffrn_standards_interval_count 0
_diffrn_standards_interval_time 0
_diffrn_standards_number 0
_exptl_absorpt_coefficient_mu 0.095
_exptl_absorpt_correction_T_max 0.9962
_exptl_absorpt_correction_T_min 0.9730
_exptl_absorpt_correction_type multi-scan
_exptl_absorpt_process_details
;
Using multiple and symmetry-related data measurements via the program
 SORTAV.  See R.H. Blessing, Acta Cryst (1995), A51, 33-38.
;
_exptl_crystal_colour 'Pale green'
_exptl_crystal_density_diffrn 1.349
_exptl_crystal_density_meas ?
_exptl_crystal_density_method 'not measured'
_exptl_crystal_description plate
_exptl_crystal_F_000 372
_exptl_crystal_size_max 0.29
_exptl_crystal_size_mid 0.21
_exptl_crystal_size_min 0.04
_refine_ls_extinction_coef 0.06(2)
_refine_ls_extinction_expression Fc^*^=kFc[1+0.001xFc^2^\l^3^/sin(2\q)]^-1/4^
_refine_ls_extinction_method SHELXL
_refine_ls_goodness_of_fit_ref 1.213
_refine_ls_hydrogen_treatment constr
_refine_ls_matrix_type full
_refine_ls_number_parameters 242
_refine_ls_number_reflns 3394
_refine_ls_number_restraints 0
_refine_ls_restrained_S_all 1.213
_refine_ls_R_factor_all 0.1072
_refine_ls_R_factor_gt 0.0843
_refine_ls_shift/su_max 0.000
_refine_ls_shift/su_mean 0.000
_refine_ls_structure_factor_coef Fsqd
_refine_ls_weighting_details 'calc w=1/[\s^2^(Fo^2^)+(0.2000P)^2^+0.0000P] where P=(Fo^2^+2Fc^2^)/3'
_refine_ls_weighting_scheme calc
_refine_ls_wR_factor_gt 0.2792
_refine_ls_wR_factor_ref 0.3006
_reflns_number_gt 2518
_reflns_number_total 3394
_reflns_threshold_expression >2sigma(I)
_cod_original_sg_symbol_H-M P-1
_cod_database_code 4020002

loop_
_symmetry_equiv_pos_as_xyz
'x, y, z'
'-x, -y, -z'

loop_
_atom_site_label
_atom_site_type_symbol
_atom_site_fract_x
_atom_site_fract_y
_atom_site_fract_z
_atom_site_U_iso_or_equiv
_atom_site_adp_type
_atom_site_occupancy
_atom_site_symmetry_multiplicity
_atom_site_calc_flag
_atom_site_refinement_flags
_atom_site_disorder_assembly
_atom_site_disorder_group
O2 O 0.1082(2) 0.4227(2) 0.6628(2) 0.0339(6) Uani 1 1 d . . .
H2 H 0.0979 0.3674 0.6205 0.051 Uiso 1 1 calc R . .
N19 N -0.0405(3) 0.7573(3) 0.7032(3) 0.0294(6) Uani 1 1 d . . .
O12 O 0.4241(2) 0.4234(2) 0.8859(2) 0.0340(6) Uani 1 1 d . . .
H12 H 0.4655 0.3663 0.9643 0.051 Uiso 1 1 calc R . .
N9 N 0.3911(3) 0.7476(3) 0.6314(3) 0.0282(6) Uani 1 1 d . . .
C1 C 0.2414(3) 0.5893(3) 0.6473(3) 0.0266(7) Uani 1 1 d . . .
C15 C 0.0173(3) 0.6794(3) 0.9545(3) 0.0278(7) Uani 1 1 d . . .
C11 C 0.1967(3) 0.5904(3) 0.7924(3) 0.0257(7) Uani 1 1 d . . .
C6 C 0.4743(3) 0.7514(3) 0.3573(3) 0.0315(7) Uani 1 1 d . . .
H6 H 0.5023 0.7539 0.2640 0.038 Uiso 1 1 calc R . .
C20 C 0.0558(3) 0.6766(3) 0.8160(3) 0.0259(7) Uani 1 1 d . . .
C12 C 0.2915(3) 0.5066(3) 0.9080(3) 0.0264(7) Uani 1 1 d . . .
C10 C 0.3365(3) 0.6715(3) 0.5690(3) 0.0247(7) Uani 1 1 d . . .
C5 C 0.3780(3) 0.6710(3) 0.4304(3) 0.0271(7) Uani 1 1 d . . .
C14 C 0.1179(3) 0.5928(3) 1.0683(3) 0.0311(7) Uani 1 1 d . . .
H14 H 0.0924 0.5933 1.1612 0.037 Uiso 1 1 calc R . .
C16 C -0.1232(3) 0.7679(3) 0.9734(3) 0.0334(7) Uani 1 1 d . . .
H16 H -0.1524 0.7709 1.0649 0.040 Uiso 1 1 calc R . .
C3 C 0.2352(3) 0.5061(3) 0.4476(3) 0.0287(7) Uani 1 1 d . . .
H3 H 0.2001 0.4493 0.4075 0.034 Uiso 1 1 calc R . .
C2 C 0.1938(3) 0.5054(3) 0.5872(3) 0.0270(7) Uani 1 1 d . . .
C13 C 0.2507(3) 0.5087(3) 1.0463(3) 0.0290(7) Uani 1 1 d . . .
H13 H 0.3174 0.4506 1.1240 0.035 Uiso 1 1 calc R . .
C8 C 0.4827(3) 0.8195(3) 0.5585(3) 0.0324(7) Uani 1 1 d . . .
H8 H 0.5211 0.8707 0.6027 0.039 Uiso 1 1 calc R . .
C4 C 0.3235(3) 0.5862(3) 0.3718(3) 0.0289(7) Uani 1 1 d . . .
H4 H 0.3493 0.5858 0.2789 0.035 Uiso 1 1 calc R . .
C18 C -0.1696(3) 0.8393(3) 0.7260(3) 0.0343(7) Uani 1 1 d . . .
H18 H -0.2352 0.8954 0.6471 0.041 Uiso 1 1 calc R . .
C7 C 0.5273(3) 0.8261(3) 0.4218(3) 0.0338(8) Uani 1 1 d . . .
H7 H 0.5928 0.8809 0.3747 0.041 Uiso 1 1 calc R . .
C17 C -0.2165(3) 0.8493(4) 0.8585(3) 0.0363(8) Uani 1 1 d . . .
H17 H -0.3105 0.9108 0.8684 0.044 Uiso 1 1 calc R . .
O40 O 0.4280(2) 0.7783(2) 0.8848(2) 0.0374(6) Uani 1 1 d . . .
H40 H 0.4017 0.7678 0.8126 0.056 Uiso 1 1 calc R . .
C40 C 0.3154(4) 0.8859(4) 0.9228(4) 0.0494(9) Uani 1 1 d . . .
H40A H 0.3454 0.8969 1.0079 0.074 Uiso 1 1 calc R . .
H40B H 0.2277 0.8533 0.9420 0.074 Uiso 1 1 calc R . .
H40C H 0.2952 0.9823 0.8447 0.074 Uiso 1 1 calc R . .
O30 O 0.0844(2) 0.2136(2) 0.5707(2) 0.0357(6) Uani 1 1 d . . .
H30 H 0.0521 0.2434 0.4872 0.054 Uiso 1 1 calc R . .
C30 C 0.0144(4) 0.1098(4) 0.6610(4) 0.0518(10) Uani 1 1 d . . .
H30A H 0.0094 0.1152 0.7566 0.078 Uiso 1 1 calc R . .
H30B H 0.0695 0.0084 0.6649 0.078 Uiso 1 1 calc R . .
H30C H -0.0841 0.1344 0.6238 0.078 Uiso 1 1 calc R . .

loop_
_atom_site_aniso_label
_atom_site_aniso_U_11
_atom_site_aniso_U_22
_atom_site_aniso_U_33
_atom_site_aniso_U_23
_atom_site_aniso_U_13
_atom_site_aniso_U_12
O2 0.0387(12) 0.0443(13) 0.0308(12) -0.0194(9) 0.0067(9) -0.0229(10)
N19 0.0303(13) 0.0324(13) 0.0296(13) -0.0130(10) -0.0007(10) -0.0116(11)
O12 0.0286(12) 0.0427(13) 0.0260(11) -0.0134(9) -0.0015(8) -0.0014(9)
N9 0.0307(13) 0.0283(13) 0.0267(12) -0.0101(10) 0.0000(10) -0.0095(10)
C1 0.0263(14) 0.0286(15) 0.0251(15) -0.0111(12) -0.0002(11) -0.0057(12)
C15 0.0291(15) 0.0317(15) 0.0295(15) -0.0157(12) 0.0031(12) -0.0130(12)
C11 0.0286(15) 0.0285(15) 0.0233(14) -0.0113(11) 0.0029(11) -0.0109(12)
C6 0.0360(16) 0.0303(15) 0.0254(15) -0.0085(12) 0.0035(12) -0.0081(13)
C20 0.0270(15) 0.0288(14) 0.0269(15) -0.0119(11) 0.0022(11) -0.0129(12)
C12 0.0272(14) 0.0292(14) 0.0274(15) -0.0128(11) 0.0024(11) -0.0116(12)
C10 0.0219(14) 0.0256(14) 0.0250(14) -0.0101(11) -0.0027(11) -0.0022(11)
C5 0.0258(14) 0.0300(15) 0.0241(14) -0.0096(11) -0.0022(11) -0.0052(12)
C14 0.0370(17) 0.0385(16) 0.0251(14) -0.0171(12) 0.0042(12) -0.0152(13)
C16 0.0346(17) 0.0382(17) 0.0327(16) -0.0186(13) 0.0056(13) -0.0121(13)
C3 0.0277(15) 0.0372(16) 0.0245(15) -0.0140(12) -0.0034(11) -0.0091(12)
C2 0.0247(14) 0.0302(15) 0.0256(14) -0.0101(11) -0.0002(11) -0.0065(12)
C13 0.0307(15) 0.0351(16) 0.0252(15) -0.0135(12) -0.0005(11) -0.0113(13)
C8 0.0330(16) 0.0319(16) 0.0348(16) -0.0119(12) 0.0002(13) -0.0123(13)
C4 0.0310(15) 0.0335(15) 0.0217(14) -0.0108(11) -0.0011(11) -0.0065(12)
C18 0.0291(16) 0.0367(17) 0.0373(17) -0.0131(13) -0.0033(12) -0.0086(13)
C7 0.0347(17) 0.0333(16) 0.0341(17) -0.0101(13) 0.0054(13) -0.0138(13)
C17 0.0319(16) 0.0388(17) 0.0404(18) -0.0197(14) 0.0033(13) -0.0069(13)
O40 0.0381(13) 0.0435(13) 0.0309(12) -0.0173(10) -0.0073(9) -0.0051(10)
C40 0.052(2) 0.043(2) 0.049(2) -0.0215(16) -0.0049(16) -0.0009(17)
O30 0.0409(13) 0.0389(12) 0.0332(12) -0.0145(9) -0.0026(10) -0.0163(10)
C30 0.055(2) 0.043(2) 0.053(2) -0.0033(16) -0.0114(17) -0.0191(17)

loop_
_cod_changelog_entry_id
_cod_changelog_entry_author
_cod_changelog_entry_date
_cod_changelog_entry_text
1 'Vaitkus, Antanas' 2021-10-23T07:30:00+03:00 'Updated bibliographic information.'
